data_7202001
loop_
_publ_author_name
'Liu, Na'
'Wang, Yan-Qin'
'Gao, En-Qing'
'Chen, Zhen-Xia'
'Weng, Lin-Hong'

_publ_section_title
;
 Supramolecular architectures based on transition metal complexes with
 1-(3-pyridyl)-2-(4&#x2032;-pyrimidyl)ethene
;
_journal_issue 7
_journal_name_full CrystEngComm
_journal_page_first 915
_journal_paper_doi 10.1039/b802044b
_journal_volume 10
_journal_year 2008
_chemical_formula_sum 'C22 H28 Cl2 Co N6 O13'
_chemical_formula_weight 714.33
_chemical_name_systematic
;
?
;
_space_group_IT_number 2
_symmetry_cell_setting triclinic
_symmetry_space_group_name_Hall '-P 1'
_symmetry_space_group_name_H-M 'P -1'
_atom_sites_solution_hydrogens geom
_atom_sites_solution_primary direct
_atom_sites_solution_secondary difmap
_audit_creation_method SHELXL-97
_cell_angle_alpha 102.630(2)
_cell_angle_beta 94.6380(10)
_cell_angle_gamma 103.165(2)
_cell_formula_units_Z 2
_cell_length_a 7.9676(10)
_cell_length_b 13.9800(14)
_cell_length_c 14.1474(16)
_cell_measurement_reflns_used 933
_cell_measurement_temperature 293(2)
_cell_measurement_theta_max 21.869
_cell_measurement_theta_min 2.392
_cell_volume 1483.1(3)
_computing_cell_refinement 'Bruker SMART'
_computing_data_collection 'Bruker SMART'
_computing_data_reduction 'Bruker SHELXTL'
_computing_molecular_graphics 'Bruker SHELXTL'
_computing_publication_material 'Bruker SHELXTL'
_computing_structure_refinement 'Bruker SHELXTL'
_computing_structure_solution 'Bruker SHELXTL'
_diffrn_ambient_temperature 293(2)
_diffrn_measured_fraction_theta_full 0.984
_diffrn_measured_fraction_theta_max 0.984
_diffrn_measurement_device_type 'CCD area detector'
_diffrn_measurement_method 'phi and omega scans'
_diffrn_radiation_monochromator graphite
_diffrn_radiation_source 'sealed tube'
_diffrn_radiation_type MoK\a
_diffrn_radiation_wavelength 0.71073
_diffrn_reflns_av_R_equivalents 0.0371
_diffrn_reflns_av_sigmaI/netI 0.1774
_diffrn_reflns_limit_h_max 9
_diffrn_reflns_limit_h_min -6
_diffrn_reflns_limit_k_max 17
_diffrn_reflns_limit_k_min -15
_diffrn_reflns_limit_l_max 17
_diffrn_reflns_limit_l_min -15
_diffrn_reflns_number 6910
_diffrn_reflns_theta_full 26.00
_diffrn_reflns_theta_max 26.00
_diffrn_reflns_theta_min 1.49
_diffrn_standards_decay_% 4.21
_exptl_absorpt_coefficient_mu 0.833
_exptl_absorpt_correction_T_max 0.9213
_exptl_absorpt_correction_T_min 0.8511
_exptl_absorpt_correction_type multi-scan
_exptl_absorpt_process_details SADABS
_exptl_crystal_colour red
_exptl_crystal_density_diffrn 1.600
_exptl_crystal_density_method 'not measured'
_exptl_crystal_description block
_exptl_crystal_F_000 734
_exptl_crystal_size_max 0.20
_exptl_crystal_size_mid 0.10
_exptl_crystal_size_min 0.10
_refine_diff_density_max 0.746
_refine_diff_density_min -0.494
_refine_diff_density_rms 0.080
_refine_ls_extinction_method none
_refine_ls_goodness_of_fit_ref 0.893
_refine_ls_hydrogen_treatment mixed
_refine_ls_matrix_type full
_refine_ls_number_parameters 429
_refine_ls_number_reflns 5734
_refine_ls_number_restraints 15
_refine_ls_restrained_S_all 0.892
_refine_ls_R_factor_all 0.1447
_refine_ls_R_factor_gt 0.0630
_refine_ls_shift/su_max 0.000
_refine_ls_shift/su_mean 0.000
_refine_ls_structure_factor_coef Fsqd
_refine_ls_weighting_details 'calc w=1/[\s^2^(Fo^2^)+(0.0371P)^2^+0.0000P] where P=(Fo^2^+2Fc^2^)/3'
_refine_ls_weighting_scheme calc
_refine_ls_wR_factor_gt 0.1219
_refine_ls_wR_factor_ref 0.1367
_reflns_number_gt 3294
_reflns_number_total 5734
_reflns_threshold_expression >2sigma(I)
_cod_data_source_file b802044b.txt
_cod_data_source_block 3
_cod_depositor_comments
;
The following automatic conversions were performed:
'_symmetry_cell_setting' value 'Triclinic' changed to 'triclinic'
according to '/home/saulius/struct/CIF-dictionaries/cif_core.dic'
dictionary named 'cif_core.dic' version 2.4.1 from 2010-06-29.

Automatic conversion script
Id: cif_fix_enum 1527 2010-12-29 10:47:43Z saulius 
;
_cod_original_sg_symbol_H-M P-1
_cod_database_code 7202001

loop_
_symmetry_equiv_pos_as_xyz
'x, y, z'
'-x, -y, -z'

loop_
_atom_site_label
_atom_site_type_symbol
_atom_site_fract_x
_atom_site_fract_y
_atom_site_fract_z
_atom_site_U_iso_or_equiv
_atom_site_adp_type
_atom_site_occupancy
_atom_site_symmetry_multiplicity
_atom_site_calc_flag
_atom_site_refinement_flags
_atom_site_disorder_assembly
_atom_site_disorder_group
Co1 Co 0.21476(11) 0.73916(6) 0.27221(6) 0.0370(3) Uani 1 1 d . . .
C1 C 0.2367(7) 0.5762(4) 0.3821(4) 0.0371(15) Uani 1 1 d . . .
H1A H 0.2484 0.5412 0.3201 0.044 Uiso 1 1 calc R . .
C2 C 0.2001(7) 0.7190(4) 0.4835(5) 0.0417(16) Uani 1 1 d . . .
H2A H 0.1889 0.7851 0.4938 0.050 Uiso 1 1 calc R . .
C3 C 0.2017(8) 0.6764(4) 0.5614(5) 0.0498(18) Uani 1 1 d . . .
H3A H 0.1880 0.7122 0.6227 0.060 Uiso 1 1 calc R . .
C4 C 0.2244(8) 0.5785(4) 0.5479(5) 0.0471(18) Uani 1 1 d . . .
H4A H 0.2259 0.5480 0.6001 0.056 Uiso 1 1 calc R . .
C5 C 0.2441(7) 0.5283(4) 0.4572(5) 0.0378(16) Uani 1 1 d . . .
C6 C 0.2692(7) 0.4254(4) 0.4357(5) 0.0404(16) Uani 1 1 d . . .
H6A H 0.3045 0.4019 0.3757 0.048 Uiso 1 1 calc R . .
C7 C 0.2455(7) 0.3633(4) 0.4947(5) 0.0431(17) Uani 1 1 d . . .
H7A H 0.2157 0.3874 0.5560 0.052 Uiso 1 1 calc R . .
C8 C 0.2632(7) 0.2592(4) 0.4695(5) 0.0371(16) Uani 1 1 d . . .
C9 C 0.3466(8) 0.2213(4) 0.3925(5) 0.0438(17) Uani 1 1 d . . .
H9A H 0.3968 0.2620 0.3531 0.053 Uiso 1 1 calc R . .
C10 C 0.3522(8) 0.1222(5) 0.3766(5) 0.0529(19) Uani 1 1 d . . .
H11A H 0.4082 0.0962 0.3255 0.064 Uiso 1 1 calc R . .
C11 C 0.2060(8) 0.1036(5) 0.5029(5) 0.0502(18) Uani 1 1 d . . .
H10A H 0.1550 0.0619 0.5412 0.060 Uiso 1 1 calc R . .
C12 C 0.1984(7) 0.9036(4) 0.1624(4) 0.0381(16) Uani 1 1 d . . .
H12A H 0.1562 0.9311 0.2188 0.046 Uiso 1 1 calc R . .
C13 C 0.2834(7) 0.7729(4) 0.0706(5) 0.0432(17) Uani 1 1 d . . .
H13A H 0.3012 0.7082 0.0610 0.052 Uiso 1 1 calc R . .
C14 C 0.3132(8) 0.8232(4) -0.0022(5) 0.0462(18) Uani 1 1 d . . .
H14A H 0.3528 0.7937 -0.0587 0.055 Uiso 1 1 calc R . .
C15 C 0.2831(7) 0.9191(4) 0.0105(5) 0.0441(17) Uani 1 1 d . . .
H15A H 0.3035 0.9549 -0.0374 0.053 Uiso 1 1 calc R . .
C16 C 0.2233(7) 0.9602(4) 0.0937(4) 0.0342(15) Uani 1 1 d . . .
C17 C 0.1863(7) 1.0602(4) 0.1138(5) 0.0414(17) Uani 1 1 d . . .
H17A H 0.1416 1.0793 0.1717 0.050 Uiso 1 1 calc R . .
C18 C 0.2089(7) 1.1259(4) 0.0597(5) 0.0446(17) Uani 1 1 d . . .
H18A H 0.2560 1.1083 0.0022 0.053 Uiso 1 1 calc R . .
C19 C 0.1669(7) 1.2242(4) 0.0813(5) 0.0392(16) Uani 1 1 d . . .
C20 C 0.0866(8) 1.2588(5) 0.1603(5) 0.0487(18) Uani 1 1 d . . .
H20A H 0.0551 1.2195 0.2043 0.058 Uiso 1 1 calc R . .
C21 C 0.0545(8) 1.3529(4) 0.1721(5) 0.0468(18) Uani 1 1 d . . .
H21A H -0.0028 1.3754 0.2239 0.056 Uiso 1 1 calc R . .
C22 C 0.1747(8) 1.3736(4) 0.0388(5) 0.0499(18) Uani 1 1 d . . .
H22A H 0.2065 1.4143 -0.0040 0.060 Uiso 1 1 calc R . .
N1 N 0.2138(6) 0.6704(3) 0.3927(4) 0.0379(13) Uani 1 1 d . . .
N2 N 0.2812(7) 0.0608(4) 0.4309(4) 0.0525(16) Uani 1 1 d . . .
N3 N 0.1945(6) 0.1992(4) 0.5271(4) 0.0455(14) Uani 1 1 d . . .
N4 N 0.2302(6) 0.8120(3) 0.1541(4) 0.0377(13) Uani 1 1 d . . .
N5 N 0.1007(7) 1.4126(4) 0.1138(4) 0.0500(15) Uani 1 1 d . . .
N6 N 0.2083(6) 1.2834(4) 0.0181(4) 0.0456(15) Uani 1 1 d . . .
O1 O 0.4410(6) 0.6920(4) 0.2394(4) 0.0698(16) Uani 1 1 d D . .
H1WA H 0.520(7) 0.718(5) 0.209(5) 0.105 Uiso 1 1 d D . .
H1WB H 0.476(8) 0.663(5) 0.278(4) 0.105 Uiso 1 1 d D . .
O2 O -0.0125(5) 0.7825(3) 0.3063(3) 0.0450(12) Uani 1 1 d D . .
H2WA H -0.093(6) 0.773(5) 0.259(3) 0.068 Uiso 1 1 d D . .
H2WB H -0.055(7) 0.777(5) 0.357(3) 0.068 Uiso 1 1 d D . .
O3 O 0.3628(6) 0.8748(3) 0.3681(4) 0.0489(12) Uani 1 1 d D . .
H3WA H 0.329(7) 0.923(3) 0.396(4) 0.073 Uiso 1 1 d D . .
H3WB H 0.458(5) 0.896(4) 0.347(5) 0.073 Uiso 1 1 d D . .
O4 O 0.0585(5) 0.6068(3) 0.1775(3) 0.0451(12) Uani 1 1 d D . .
H4WA H 0.085(7) 0.553(3) 0.154(4) 0.068 Uiso 1 1 d D . .
H4WB H -0.045(4) 0.586(4) 0.186(5) 0.068 Uiso 1 1 d D . .
O5 O 0.7220(6) 0.7803(3) 0.1695(4) 0.0525(13) Uani 1 1 d D . .
H5WA H 0.724(9) 0.840(2) 0.175(5) 0.079 Uiso 1 1 d D . .
H5WB H 0.753(8) 0.763(4) 0.115(3) 0.079 Uiso 1 1 d D . .
Cl1 Cl 0.7603(3) 1.04925(13) 0.27051(14) 0.0534(5) Uani 1 1 d . . .
O6 O 0.9152(9) 1.1008(6) 0.3215(6) 0.176(3) Uani 1 1 d . . .
O7 O 0.6675(8) 0.9993(5) 0.3247(5) 0.1482(16) Uani 1 1 d . . .
O8 O 0.8081(10) 0.9888(4) 0.1899(5) 0.150(2) Uani 1 1 d . . .
O9 O 0.6853(7) 1.1198(4) 0.2387(4) 0.1017(15) Uani 1 1 d . . .
Cl2 Cl 0.6165(3) 0.45607(15) 0.19589(15) 0.0570(5) Uani 1 1 d . . .
O10 O 0.7704(7) 0.5188(4) 0.2532(4) 0.100(2) Uani 1 1 d . . .
O11 O 0.6245(8) 0.4530(5) 0.1000(5) 0.1456(19) Uani 1 1 d . . .
O12 O 0.5915(9) 0.3584(4) 0.2099(5) 0.153(3) Uani 1 1 d . . .
O13 O 0.4783(7) 0.4865(5) 0.2280(5) 0.147(2) Uani 1 1 d . . .

loop_
_atom_site_aniso_label
_atom_site_aniso_U_11
_atom_site_aniso_U_22
_atom_site_aniso_U_33
_atom_site_aniso_U_23
_atom_site_aniso_U_13
_atom_site_aniso_U_12
Co1 0.0438(6) 0.0244(5) 0.0476(6) 0.0117(4) 0.0137(4) 0.0130(4)
C1 0.043(4) 0.029(4) 0.038(4) 0.005(3) 0.009(3) 0.010(3)
C2 0.051(5) 0.028(4) 0.045(5) 0.003(3) 0.006(3) 0.013(3)
C3 0.069(5) 0.039(4) 0.039(5) 0.002(4) 0.011(4) 0.015(4)
C4 0.070(5) 0.036(4) 0.037(5) 0.015(3) 0.004(3) 0.012(4)
C5 0.035(4) 0.033(4) 0.044(5) 0.009(3) 0.003(3) 0.006(3)
C6 0.051(5) 0.033(4) 0.040(4) 0.008(3) 0.008(3) 0.016(3)
C7 0.055(5) 0.035(4) 0.044(5) 0.008(3) 0.014(3) 0.018(3)
C8 0.039(4) 0.031(4) 0.044(4) 0.012(3) 0.007(3) 0.012(3)
C9 0.045(4) 0.041(4) 0.053(5) 0.021(4) 0.017(3) 0.015(3)
C10 0.056(5) 0.047(4) 0.065(5) 0.013(4) 0.021(4) 0.026(4)
C11 0.056(5) 0.039(4) 0.064(5) 0.024(4) 0.018(4) 0.015(4)
C12 0.042(4) 0.029(4) 0.048(5) 0.012(3) 0.015(3) 0.011(3)
C13 0.047(4) 0.027(4) 0.053(5) 0.003(3) 0.011(3) 0.011(3)
C14 0.057(5) 0.042(4) 0.041(5) 0.007(4) 0.016(3) 0.017(3)
C15 0.049(5) 0.040(4) 0.051(5) 0.020(4) 0.014(3) 0.015(3)
C16 0.042(4) 0.026(3) 0.038(4) 0.007(3) 0.013(3) 0.012(3)
C17 0.054(5) 0.031(4) 0.047(5) 0.014(3) 0.017(3) 0.017(3)
C18 0.058(5) 0.027(4) 0.055(5) 0.012(3) 0.018(4) 0.017(3)
C19 0.040(4) 0.034(4) 0.046(5) 0.012(3) 0.003(3) 0.011(3)
C20 0.050(5) 0.040(4) 0.056(5) 0.016(4) 0.018(4) 0.006(3)
C21 0.049(5) 0.031(4) 0.058(5) 0.003(4) 0.017(4) 0.011(3)
C22 0.070(5) 0.032(4) 0.055(5) 0.019(4) 0.009(4) 0.018(4)
N1 0.044(3) 0.026(3) 0.046(4) 0.007(3) 0.013(3) 0.013(2)
N2 0.054(4) 0.037(3) 0.072(5) 0.016(3) 0.016(3) 0.018(3)
N3 0.064(4) 0.033(3) 0.047(4) 0.015(3) 0.016(3) 0.018(3)
N4 0.039(3) 0.024(3) 0.050(4) 0.009(3) 0.012(3) 0.006(2)
N5 0.057(4) 0.034(3) 0.059(4) 0.007(3) 0.010(3) 0.015(3)
N6 0.068(4) 0.036(3) 0.042(4) 0.017(3) 0.016(3) 0.021(3)
O1 0.057(4) 0.075(4) 0.112(5) 0.060(3) 0.044(3) 0.038(3)
O2 0.048(3) 0.052(3) 0.044(3) 0.017(3) 0.015(2) 0.024(3)
O3 0.051(3) 0.032(3) 0.064(4) 0.011(3) 0.011(2) 0.012(2)
O4 0.045(3) 0.027(3) 0.062(3) 0.005(2) 0.013(3) 0.010(2)
O5 0.067(3) 0.045(3) 0.052(3) 0.013(3) 0.021(3) 0.021(3)
Cl1 0.0607(14) 0.0473(11) 0.0565(13) 0.0120(10) 0.0200(10) 0.0186(10)
O6 0.095(6) 0.228(9) 0.174(8) 0.037(7) -0.038(5) 0.008(6)
O7 0.139(6) 0.185(7) 0.208(7) 0.156(3) 0.114(4) 0.079(4)
O8 0.266(9) 0.077(4) 0.137(7) 0.022(4) 0.089(5) 0.085(4)
O9 0.156(6) 0.100(4) 0.078(4) 0.033(4) 0.024(4) 0.076(4)
Cl2 0.0557(14) 0.0596(13) 0.0615(14) 0.0193(11) 0.0202(11) 0.0174(11)
O10 0.072(4) 0.116(5) 0.072(4) 0.011(4) 0.003(3) -0.042(4)
O11 0.133(7) 0.158(7) 0.101(5) 0.045(5) -0.007(4) -0.058(5)
O12 0.205(7) 0.057(4) 0.177(8) 0.020(5) -0.006(5) 0.013(4)
O13 0.087(5) 0.138(6) 0.223(8) 0.013(5) 0.070(4) 0.057(5)

loop_
_atom_type_symbol
_atom_type_description
_atom_type_scat_dispersion_real
_atom_type_scat_dispersion_imag
_atom_type_scat_source
C C 0.0033 0.0016 'International Tables Vol C Tables 4.2.6.8 and 6.1.1.4'
H H 0.0000 0.0000 'International Tables Vol C Tables 4.2.6.8 and 6.1.1.4'
N N 0.0061 0.0033 'International Tables Vol C Tables 4.2.6.8 and 6.1.1.4'
O O 0.0106 0.0060 'International Tables Vol C Tables 4.2.6.8 and 6.1.1.4'
Cl Cl 0.1484 0.1585 'International Tables Vol C Tables 4.2.6.8 and 6.1.1.4'
Co Co 0.3494 0.9721 'International Tables Vol C Tables 4.2.6.8 and 6.1.1.4'

loop_
_geom_angle_atom_site_label_1
_geom_angle_atom_site_label_2
_geom_angle_atom_site_label_3
_geom_angle
_geom_angle_site_symmetry_1
_geom_angle_site_symmetry_3
_geom_angle_publ_flag
O4 Co1 O2 88.42(17) . . ?
O4 Co1 O3 177.59(17) . . ?
O2 Co1 O3 89.21(17) . . ?
O4 Co1 O1 90.8(2) . . ?
O2 Co1 O1 178.43(18) . . ?
O3 Co1 O1 91.6(2) . . ?
O4 Co1 N1 92.46(18) . . ?
O2 Co1 N1 90.21(17) . . ?
O3 Co1 N1 88.01(18) . . ?
O1 Co1 N1 88.45(18) . . ?
O4 Co1 N4 89.88(18) . . ?
O2 Co1 N4 91.85(17) . . ?
O3 Co1 N4 89.73(18) . . ?
O1 Co1 N4 89.52(18) . . ?
N1 Co1 N4 176.92(19) . . ?
N1 C1 C5 124.4(6) . . ?
N1 C1 H1A 117.8 . . ?
C5 C1 H1A 117.8 . . ?
N1 C2 C3 123.4(5) . . ?
N1 C2 H2A 118.3 . . ?
C3 C2 H2A 118.3 . . ?
C2 C3 C4 119.1(6) . . ?
C2 C3 H3A 120.5 . . ?
C4 C3 H3A 120.5 . . ?
C5 C4 C3 119.0(6) . . ?
C5 C4 H4A 120.5 . . ?
C3 C4 H4A 120.5 . . ?
C4 C5 C1 118.1(5) . . ?
C4 C5 C6 123.1(6) . . ?
C1 C5 C6 118.9(6) . . ?
C7 C6 C5 125.3(6) . . ?
C7 C6 H6A 117.4 . . ?
C5 C6 H6A 117.4 . . ?
C6 C7 C8 124.2(6) . . ?
C6 C7 H7A 117.9 . . ?
C8 C7 H7A 117.9 . . ?
N3 C8 C9 120.2(5) . . ?
N3 C8 C7 116.0(5) . . ?
C9 C8 C7 123.8(5) . . ?
C10 C9 C8 117.7(6) . . ?
C10 C9 H9A 121.2 . . ?
C8 C9 H9A 121.2 . . ?
N2 C10 C9 123.3(6) . . ?
N2 C10 H11A 118.4 . . ?
C9 C10 H11A 118.4 . . ?
N2 C11 N3 127.8(6) . . ?
N2 C11 H10A 116.1 . . ?
N3 C11 H10A 116.1 . . ?
N4 C12 C16 125.1(5) . . ?
N4 C12 H12A 117.4 . . ?
C16 C12 H12A 117.4 . . ?
N4 C13 C14 123.5(5) . . ?
N4 C13 H13A 118.2 . . ?
C14 C13 H13A 118.2 . . ?
C13 C14 C15 118.7(6) . . ?
C13 C14 H14A 120.7 . . ?
C15 C14 H14A 120.7 . . ?
C16 C15 C14 119.5(6) . . ?
C16 C15 H15A 120.3 . . ?
C14 C15 H15A 120.3 . . ?
C15 C16 C12 117.2(5) . . ?
C15 C16 C17 123.7(5) . . ?
C12 C16 C17 119.0(5) . . ?
C18 C17 C16 127.6(6) . . ?
C18 C17 H17A 116.2 . . ?
C16 C17 H17A 116.2 . . ?
C17 C18 C19 125.9(6) . . ?
C17 C18 H18A 117.1 . . ?
C19 C18 H18A 117.1 . . ?
N6 C19 C20 119.0(5) . . ?
N6 C19 C18 116.7(5) . . ?
C20 C19 C18 124.2(6) . . ?
C21 C20 C19 118.2(6) . . ?
C21 C20 H20A 120.9 . . ?
C19 C20 H20A 120.9 . . ?
N5 C21 C20 123.3(6) . . ?
N5 C21 H21A 118.4 . . ?
C20 C21 H21A 118.4 . . ?
N6 C22 N5 127.4(6) . . ?
N6 C22 H22A 116.3 . . ?
N5 C22 H22A 116.3 . . ?
C2 N1 C1 116.1(5) . . ?
C2 N1 Co1 122.7(4) . . ?
C1 N1 Co1 121.1(4) . . ?
C11 N2 C10 114.8(5) . . ?
C11 N3 C8 116.2(5) . . ?
C13 N4 C12 116.0(5) . . ?
C13 N4 Co1 122.2(4) . . ?
C12 N4 Co1 121.6(4) . . ?
C21 N5 C22 115.0(5) . . ?
C22 N6 C19 116.9(5) . . ?
Co1 O1 H1WA 128(5) . . ?
Co1 O1 H1WB 114(5) . . ?
H1WA O1 H1WB 113(6) . . ?
Co1 O2 H2WA 117(4) . . ?
Co1 O2 H2WB 124(4) . . ?
H2WA O2 H2WB 110(5) . . ?
Co1 O3 H3WA 128(5) . . ?
Co1 O3 H3WB 110(4) . . ?
H3WA O3 H3WB 110(5) . . ?
Co1 O4 H4WA 129(4) . . ?
Co1 O4 H4WB 120(4) . . ?
H4WA O4 H4WB 102(5) . . ?
H5WA O5 H5WB 104(5) . . ?
O7 Cl1 O6 109.7(5) . . ?
O7 Cl1 O9 114.0(4) . . ?
O6 Cl1 O9 106.7(4) . . ?
O7 Cl1 O8 115.0(4) . . ?
O6 Cl1 O8 101.8(5) . . ?
O9 Cl1 O8 108.7(4) . . ?
O13 Cl2 O11 113.1(5) . . ?
O13 Cl2 O12 104.0(4) . . ?
O11 Cl2 O12 109.5(4) . . ?
O13 Cl2 O10 109.9(4) . . ?
O11 Cl2 O10 110.4(3) . . ?
O12 Cl2 O10 109.8(4) . . ?

loop_
_geom_bond_atom_site_label_1
_geom_bond_atom_site_label_2
_geom_bond_distance
_geom_bond_site_symmetry_2
_geom_bond_publ_flag
Co1 O4 2.090(4) . ?
Co1 O2 2.096(4) . ?
Co1 O3 2.104(5) . ?
Co1 O1 2.108(4) . ?
Co1 N1 2.132(5) . ?
Co1 N4 2.137(5) . ?
C1 N1 1.349(6) . ?
C1 C5 1.377(7) . ?
C1 H1A 0.9300 . ?
C2 N1 1.341(7) . ?
C2 C3 1.363(7) . ?
C2 H2A 0.9300 . ?
C3 C4 1.396(7) . ?
C3 H3A 0.9300 . ?
C4 C5 1.362(7) . ?
C4 H4A 0.9300 . ?
C5 C6 1.466(7) . ?
C6 C7 1.325(7) . ?
C6 H6A 0.9300 . ?
C7 C8 1.463(7) . ?
C7 H7A 0.9300 . ?
C8 N3 1.353(6) . ?
C8 C9 1.391(7) . ?
C9 C10 1.366(7) . ?
C9 H9A 0.9300 . ?
C10 N2 1.335(7) . ?
C10 H11A 0.9300 . ?
C11 N2 1.323(7) . ?
C11 N3 1.332(7) . ?
C11 H10A 0.9300 . ?
C12 N4 1.344(6) . ?
C12 C16 1.380(7) . ?
C12 H12A 0.9300 . ?
C13 N4 1.333(6) . ?
C13 C14 1.375(7) . ?
C13 H13A 0.9300 . ?
C14 C15 1.391(7) . ?
C14 H14A 0.9300 . ?
C15 C16 1.365(7) . ?
C15 H15A 0.9300 . ?
C16 C17 1.466(7) . ?
C17 C18 1.310(7) . ?
C17 H17A 0.9300 . ?
C18 C19 1.463(7) . ?
C18 H18A 0.9300 . ?
C19 N6 1.357(6) . ?
C19 C20 1.382(7) . ?
C20 C21 1.374(7) . ?
C20 H20A 0.9300 . ?
C21 N5 1.312(7) . ?
C21 H21A 0.9300 . ?
C22 N6 1.325(7) . ?
C22 N5 1.328(7) . ?
C22 H22A 0.9300 . ?
O1 H1WA 0.85(3) . ?
O1 H1WB 0.82(3) . ?
O2 H2WA 0.85(3) . ?
O2 H2WB 0.82(3) . ?
O3 H3WA 0.82(3) . ?
O3 H3WB 0.85(3) . ?
O4 H4WA 0.84(3) . ?
O4 H4WB 0.83(3) . ?
O5 H5WA 0.81(3) . ?
O5 H5WB 0.83(3) . ?
Cl1 O7 1.308(5) . ?
Cl1 O6 1.337(7) . ?
Cl1 O9 1.396(5) . ?
Cl1 O8 1.399(6) . ?
Cl2 O13 1.346(5) . ?
Cl2 O11 1.355(6) . ?
Cl2 O12 1.395(6) . ?
Cl2 O10 1.402(5) . ?

loop_
_geom_hbond_atom_site_label_D
_geom_hbond_atom_site_label_H
_geom_hbond_atom_site_label_A
_geom_hbond_distance_DH
_geom_hbond_distance_HA
_geom_hbond_distance_DA
_geom_hbond_angle_DHA
_geom_hbond_site_symmetry_A
O1 H1WA O5 0.85(3) 1.84(3) 2.673(6) 167(7) .
O1 H1WB O13 0.82(3) 2.41(7) 2.926(7) 122(7) .
O2 H2WA O5 0.85(3) 1.90(3) 2.739(7) 167(6) 1_455
O2 H2WB N3 0.82(3) 2.06(3) 2.860(6) 162(6) 2_566
O3 H3WA N2 0.82(3) 2.01(3) 2.797(6) 161(6) 1_565
O3 H3WB O7 0.85(3) 2.04(4) 2.843(7) 157(5) .
O4 H4WA N5 0.84(3) 1.95(3) 2.773(6) 166(5) 1_545
O4 H4WB O10 0.83(3) 1.99(4) 2.760(6) 154(6) 1_455
O5 H5WA O8 0.81(3) 2.00(3) 2.782(7) 162(7) .
O5 H5WB N6 0.83(3) 1.93(3) 2.753(6) 172(7) 2_675

loop_
_geom_torsion_atom_site_label_1
_geom_torsion_atom_site_label_2
_geom_torsion_atom_site_label_3
_geom_torsion_atom_site_label_4
_geom_torsion
_geom_torsion_site_symmetry_1
_geom_torsion_site_symmetry_2
_geom_torsion_site_symmetry_3
_geom_torsion_site_symmetry_4
_geom_torsion_publ_flag
N1 C2 C3 C4 2.2(10) . . . . ?
C2 C3 C4 C5 0.0(9) . . . . ?
C3 C4 C5 C1 -1.5(9) . . . . ?
C3 C4 C5 C6 179.8(6) . . . . ?
N1 C1 C5 C4 1.0(9) . . . . ?
N1 C1 C5 C6 179.8(5) . . . . ?
C4 C5 C6 C7 12.5(10) . . . . ?
C1 C5 C6 C7 -166.2(6) . . . . ?
C5 C6 C7 C8 176.9(6) . . . . ?
C6 C7 C8 N3 -164.5(6) . . . . ?
C6 C7 C8 C9 16.3(10) . . . . ?
N3 C8 C9 C10 1.5(10) . . . . ?
C7 C8 C9 C10 -179.4(6) . . . . ?
C8 C9 C10 N2 0.4(11) . . . . ?
N4 C13 C14 C15 -1.4(10) . . . . ?
C13 C14 C15 C16 -0.7(10) . . . . ?
C14 C15 C16 C12 1.0(9) . . . . ?
C14 C15 C16 C17 -179.5(6) . . . . ?
N4 C12 C16 C15 0.8(9) . . . . ?
N4 C12 C16 C17 -178.7(5) . . . . ?
C15 C16 C17 C18 -2.6(11) . . . . ?
C12 C16 C17 C18 176.9(6) . . . . ?
C16 C17 C18 C19 178.6(6) . . . . ?
C17 C18 C19 N6 176.8(6) . . . . ?
C17 C18 C19 C20 -4.1(11) . . . . ?
N6 C19 C20 C21 -1.0(10) . . . . ?
C18 C19 C20 C21 -180.0(6) . . . . ?
C19 C20 C21 N5 -2.0(11) . . . . ?
C3 C2 N1 C1 -2.6(9) . . . . ?
C3 C2 N1 Co1 -179.1(5) . . . . ?
C5 C1 N1 C2 0.9(8) . . . . ?
C5 C1 N1 Co1 177.5(4) . . . . ?
O4 Co1 N1 C2 -139.6(4) . . . . ?
O2 Co1 N1 C2 -51.2(5) . . . . ?
O3 Co1 N1 C2 38.0(4) . . . . ?
O1 Co1 N1 C2 129.6(5) . . . . ?
N4 Co1 N1 C2 81(4) . . . . ?
O4 Co1 N1 C1 44.0(4) . . . . ?
O2 Co1 N1 C1 132.5(4) . . . . ?
O3 Co1 N1 C1 -138.3(4) . . . . ?
O1 Co1 N1 C1 -46.7(5) . . . . ?
N4 Co1 N1 C1 -96(4) . . . . ?
N3 C11 N2 C10 -0.4(11) . . . . ?
C9 C10 N2 C11 -0.9(10) . . . . ?
N2 C11 N3 C8 2.2(11) . . . . ?
C9 C8 N3 C11 -2.6(9) . . . . ?
C7 C8 N3 C11 178.2(6) . . . . ?
C14 C13 N4 C12 3.0(9) . . . . ?
C14 C13 N4 Co1 -172.5(5) . . . . ?
C16 C12 N4 C13 -2.8(9) . . . . ?
C16 C12 N4 Co1 172.8(4) . . . . ?
O4 Co1 N4 C13 -54.3(5) . . . . ?
O2 Co1 N4 C13 -142.7(5) . . . . ?
O3 Co1 N4 C13 128.1(5) . . . . ?
O1 Co1 N4 C13 36.5(5) . . . . ?
N1 Co1 N4 C13 85(4) . . . . ?
O4 Co1 N4 C12 130.5(4) . . . . ?
O2 Co1 N4 C12 42.1(5) . . . . ?
O3 Co1 N4 C12 -47.1(4) . . . . ?
O1 Co1 N4 C12 -138.7(5) . . . . ?
N1 Co1 N4 C12 -90(4) . . . . ?
C20 C21 N5 C22 3.0(10) . . . . ?
N6 C22 N5 C21 -1.1(11) . . . . ?
N5 C22 N6 C19 -1.7(10) . . . . ?
C20 C19 N6 C22 2.7(9) . . . . ?
C18 C19 N6 C22 -178.3(6) . . . . ?
